data_7203519
loop_
_publ_author_name
'Harvey, Elizabeth J.'
'Ashbrook, Sharon E.'
'Lumpkin, Gregory R.'
'Redfern, Simon A. T.'

_publ_section_title
;
 Characterisation of the (Y1?xLax)2Ti2O7 system by powder diffraction
 and nuclear magnetic resonance methods
;
_journal_issue 48
_journal_name_full 'Journal of Materials Chemistry'
_journal_page_first 4665
_journal_paper_doi 10.1039/b608053g
_journal_volume 16
_journal_year 2006
_chemical_compound_source Synthetic
_chemical_formula_structural Y0.05La1.95Ti2O7
_chemical_formula_sum 'La1.95 O7 Ti2 Y0.05'
_chemical_formula_weight 483.11
_chemical_melting_point_gt 1500
_chemical_name_common 'Lanthanum Yttrium Titanate'
_chemical_name_systematic 'Lanthanum Yttrium Titanate'
_space_group_IT_number 4
_symmetry_cell_setting monoclinic
_symmetry_Int_Tables_number 4
_symmetry_space_group_name_Hall 'P 2yb'
_symmetry_space_group_name_H-M 'P 1 21 1'
_audit_creation_date 2006-06-02T17:18
_audit_creation_method 'from EXP file using GSAS2CIF'
_audit_update_record ' 2006-06-02T17:18 Initial CIF as created by GSAS2CIF'
_cell_angle_alpha 90.0
_cell_angle_beta 98.633(12)
_cell_angle_gamma 90.0
_cell_formula_units_Z 4
_cell_length_a 7.80068(21)
_cell_length_b 5.54031(14)
_cell_length_c 13.0072(5)
_cell_volume 555.78(3)
_computing_structure_refinement GSAS
_pd_block_id 2006-06-02T17:18|REVY0.05LA1.95TI2O7M|E_Harvey|POLARIS_Bank_C
_pd_phase_name 'from C:/gsas/GSASace/isis251104/Revised_refinements/REVY0.05LA1.95'
_refine_ls_goodness_of_fit_all 1.41
_refine_ls_matrix_type full
_refine_ls_number_parameters 83
_refine_ls_number_restraints 0
_refine_ls_shift/su_max 2.67
_refine_ls_shift/su_mean 0.67
_cod_data_source_file b608053g.txt
_cod_data_source_block REVY0.05LA1.95TI2O7M_publ
_cod_depositor_comments
;
The following automatic conversions were performed:

'_chemical_melting_point' tag was changed to
'_chemical_melting_point_gt' since the value was specified 'more
than' ('>') a certain temperature. The value '>1500' was changed to
'1500' - it should be numeric and without a unit designator.

Automatic conversion script
Id: cif_fix_values 1569 2011-02-09 13:29:24Z adriana 
;
_cod_original_cell_volume 555.778(17)
_cod_original_sg_symbol_H-M 'P 21'
_cod_database_code 7203519

loop_
_symmetry_equiv_pos_site_id
_symmetry_equiv_pos_as_xyz
1 +x,+y,+z
2 -x,+y+1/2,-z

loop_
_atom_site_type_symbol
_atom_site_label
_atom_site_fract_x
_atom_site_fract_y
_atom_site_fract_z
_atom_site_occupancy
_atom_site_thermal_displace_type
_atom_site_U_iso_or_equiv
_atom_site_symmetry_multiplicity
La La1 0.2790(23) 0.2562(28) 0.1129(5) 0.975 Uiso 0.02081 2
La La2 0.7744(24) 0.2604(27) 0.1000(6) 0.975 Uiso 0.02081 2
La La3 0.3521(17) 0.8145(30) 0.3905(4) 0.975 Uiso 0.02081 2
La La4 0.8532(19) 0.8465(27) 0.4164(5) 0.975 Uiso 0.02081 2
Y Y1 0.2790(23) 0.2562(28) 0.1129(5) 0.025 Uiso 0.02081 2
Y Y2 0.7744(24) 0.2604(27) 0.1000(6) 0.025 Uiso 0.02081 2
Y Y3 0.3521(17) 0.8145(30) 0.3905(4) 0.025 Uiso 0.02081 2
Y Y4 0.8532(19) 0.8465(27) 0.4164(5) 0.025 Uiso 0.02081 2
Ti Ti1 0.032(4) 0.766(4) 0.1204(11) 1.0 Uiso 0.00966 2
Ti Ti2 0.533(4) 0.771(4) 0.1190(11) 1.0 Uiso 0.00966 2
Ti Ti3 0.0613(19) 0.308(4) 0.3260(11) 1.0 Uiso 0.00966 2
Ti Ti4 0.5799(34) 0.2930(34) 0.3282(10) 1.0 Uiso 0.00966 2
O O1 0.7719(31) 0.7930(31) 0.1051(8) 1.0 Uiso 0.02019 2
O O2 0.273(4) 0.7037(31) 0.0959(8) 1.0 Uiso 0.02019 2
O O3 0.0305(22) 0.037(5) 0.0167(11) 1.0 Uiso 0.02019 2
O O4 0.4824(26) 0.0253 0.0158(11) 1.0 Uiso 0.02019 2
O O5 0.1045(19) 0.972(4) 0.2257(11) 1.0 Uiso 0.02019 2
O O6 0.5175(20) 0.9665(30) 0.2329(11) 1.0 Uiso 0.02019 2
O O7 0.0406(31) 0.456(4) 0.1852(10) 1.0 Uiso 0.02019 2
O O8 0.5623(26) 0.4553(33) 0.1864(12) 1.0 Uiso 0.02019 2
O O9 0.0994(26) 0.5648(34) 0.4103(9) 1.0 Uiso 0.02019 2
O O10 0.6153(22) 0.5696(33) 0.3997(9) 1.0 Uiso 0.02019 2
O O11 0.1271(18) 0.0792(34) 0.4335(11) 1.0 Uiso 0.02019 2
O O12 0.6099(29) 0.0927(30) 0.4370(10) 1.0 Uiso 0.02019 2
O O13 0.3239(24) 0.320(4) 0.3106(7) 1.0 Uiso 0.02019 2
O O14 0.8243(31) 0.2164(30) 0.3046(8) 1.0 Uiso 0.02019 2

loop_
_geom_angle_atom_site_label_1
_geom_angle_atom_site_label_2
_geom_angle_atom_site_label_3
_geom_angle
_geom_angle_site_symmetry_1
_geom_angle_site_symmetry_2
_geom_angle_site_symmetry_3
_geom_angle_publ_flag
? ? ? ? ? ? ? ?

loop_
_geom_bond_atom_site_label_1
_geom_bond_atom_site_label_2
_geom_bond_distance
_geom_bond_site_symmetry_1
_geom_bond_site_symmetry_2
_geom_bond_publ_flag
? ? ? ? ? ?
